data_7041345
loop_
_publ_author_name
'Justyniak, Iwona'
'Prochowicz, Daniel'
'Tulewicz, Adam'
'Bury, Wojciech'
'Go\'s, Piotr'
'Lewi\'nski, Janusz'

_publ_section_title
;
 Structure investigations of group 13 organometallic carboxylates.
;
_journal_issue 3
_journal_name_full 'Dalton transactions (Cambridge, England : 2003)'
_journal_page_first 669
_journal_page_last 677
_journal_paper_doi 10.1039/c6dt03958h
_journal_volume 46
_journal_year 2017
_chemical_formula_sum 'C22 H30 B2 O4'
_chemical_formula_weight 380.08
_space_group_crystal_system monoclinic
_space_group_IT_number 14
_space_group_name_Hall '-P 2ybc'
_space_group_name_H-M_alt 'P 1 21/c 1'
_symmetry_space_group_name_Hall '-P 2ybc'
_symmetry_space_group_name_H-M 'P 1 21/c 1'
_atom_sites_solution_hydrogens geom
_audit_creation_method SHELXL-2014/6
_audit_update_record
;
2016-04-28 deposited with the CCDC.
2016-12-06 downloaded from the CCDC.
;
_cell_angle_alpha 90
_cell_angle_beta 107.428(4)
_cell_angle_gamma 90
_cell_formula_units_Z 2
_cell_length_a 9.5530(3)
_cell_length_b 11.3416(3)
_cell_length_c 10.3481(4)
_cell_measurement_reflns_used 1671
_cell_measurement_temperature 100(2)
_cell_measurement_theta_max 61.2024
_cell_measurement_theta_min 3.8943
_cell_volume 1069.71(6)
_computing_cell_refinement
;
CrysAlisPro, Agilent Technologies,
Version 1.171.36.20 (release 27-06-2012 CrysAlis171 .NET)
(compiled Jul 11 2012,15:38:31)
;
_computing_data_collection
;
CrysAlisPro, Agilent Technologies,
Version 1.171.36.20 (release 27-06-2012 CrysAlis171 .NET)
(compiled Jul 11 2012,15:38:31)
;
_computing_data_reduction
;
CrysAlisPro, Agilent Technologies,
Version 1.171.36.20 (release 27-06-2012 CrysAlis171 .NET)
(compiled Jul 11 2012,15:38:31)
;
_computing_structure_refinement 'SHELXL-2014/6 (Sheldrick, 2014)'
_diffrn_ambient_temperature 100(2)
_diffrn_detector_area_resol_mean 16.2974
_diffrn_measured_fraction_theta_full 0.835
_diffrn_measured_fraction_theta_max 0.987
_diffrn_measurement_details
;
#__ type_ start__ end____ width___ exp.time_
  1 omega  -46.00   -6.00   1.0000    1.0000
omega____ theta____ kappa____ phi______ frames
    -      -33.7539  -77.0000 -120.0000 40

#__ type_ start__ end____ width___ exp.time_
  2 omega -104.00  -49.00   1.0000    1.0000
omega____ theta____ kappa____ phi______ frames
    -      -33.7539  -77.0000 -120.0000 55

#__ type_ start__ end____ width___ exp.time_
  3 omega   58.00   84.00   1.0000    1.0000
omega____ theta____ kappa____ phi______ frames
    -       33.7539 -178.0000  150.0000 26

#__ type_ start__ end____ width___ exp.time_
  4 omega   57.00   85.00   1.0000    1.0000
omega____ theta____ kappa____ phi______ frames
    -       33.7539 -178.0000  -90.0000 28

#__ type_ start__ end____ width___ exp.time_
  5 omega  -66.00   25.00   1.0000    1.8000
omega____ theta____ kappa____ phi______ frames
    -      -42.5000   61.0000  120.0000 91

#__ type_ start__ end____ width___ exp.time_
  6 omega   83.00  157.00   1.0000    1.8000
omega____ theta____ kappa____ phi______ frames
    -       91.4517   77.0000  150.0000 74

#__ type_ start__ end____ width___ exp.time_
  7 omega  108.00  164.00   1.0000    1.8000
omega____ theta____ kappa____ phi______ frames
    -       91.4517  111.0000  -90.0000 56

#__ type_ start__ end____ width___ exp.time_
  8 omega   90.00  160.00   1.0000    1.8000
omega____ theta____ kappa____ phi______ frames
    -       91.4517   30.0000   60.0000 70

#__ type_ start__ end____ width___ exp.time_
  9 omega   19.00  110.00   1.0000    1.8000
omega____ theta____ kappa____ phi______ frames
    -       91.4517 -111.0000  -60.0000 91

#__ type_ start__ end____ width___ exp.time_
 10 omega   69.00   97.00   1.0000    1.8000
omega____ theta____ kappa____ phi______ frames
    -       91.4517   61.0000   60.0000 28

#__ type_ start__ end____ width___ exp.time_
 11 omega  112.00  150.00   1.0000    1.8000
omega____ theta____ kappa____ phi______ frames
    -       91.4517  111.0000 -150.0000 38

#__ type_ start__ end____ width___ exp.time_
 12 omega  105.00  137.00   1.0000    1.8000
omega____ theta____ kappa____ phi______ frames
    -       91.4517   78.0000  -99.0000 32

#__ type_ start__ end____ width___ exp.time_
 13 omega   20.00   73.00   1.0000    1.8000
omega____ theta____ kappa____ phi______ frames
    -       91.4517  -94.0000 -150.0000 53
;
_diffrn_measurement_device_type 'SuperNova, Dual, Cu at zero, Eos'
_diffrn_measurement_method '\w scans'
_diffrn_radiation_type CuK\a
_diffrn_radiation_wavelength 1.54184
_diffrn_reflns_av_R_equivalents 0.0141
_diffrn_reflns_av_unetI/netI 0.0222
_diffrn_reflns_Laue_measured_fraction_full 0.835
_diffrn_reflns_Laue_measured_fraction_max 0.987
_diffrn_reflns_limit_h_max 10
_diffrn_reflns_limit_h_min -10
_diffrn_reflns_limit_k_max 12
_diffrn_reflns_limit_k_min -12
_diffrn_reflns_limit_l_max 10
_diffrn_reflns_limit_l_min -11
_diffrn_reflns_number 3064
_diffrn_reflns_point_group_measured_fraction_full 0.835
_diffrn_reflns_point_group_measured_fraction_max 0.987
_diffrn_reflns_theta_full 67.684
_diffrn_reflns_theta_max 61.289
_diffrn_reflns_theta_min 4.852
_diffrn_source 'fine-focus sealed tube'
_exptl_absorpt_coefficient_mu 0.616
_exptl_absorpt_correction_T_max 0.895
_exptl_absorpt_correction_T_min 0.813
_exptl_absorpt_correction_type multi-scan
_exptl_absorpt_process_details
;
CrysAlisPro, Agilent Technologies,
Version 1.171.36.20 (release 27-06-2012 CrysAlis171 .NET)
(compiled Jul 11 2012,15:38:31)
Empirical absorption correction using spherical harmonics,
 implemented in SCALE3 ABSPACK scaling algorithm.
;
_exptl_crystal_colour Colorless
_exptl_crystal_density_diffrn 1.180
_exptl_crystal_description block
_exptl_crystal_F_000 408
_exptl_crystal_size_max 0.34
_exptl_crystal_size_mid 0.28
_exptl_crystal_size_min 0.18
_refine_diff_density_max 0.153
_refine_diff_density_min -0.269
_refine_diff_density_rms 0.043
_refine_ls_extinction_method none
_refine_ls_goodness_of_fit_ref 1.062
_refine_ls_hydrogen_treatment constr
_refine_ls_matrix_type full
_refine_ls_number_parameters 129
_refine_ls_number_reflns 1625
_refine_ls_number_restraints 0
_refine_ls_restrained_S_all 1.062
_refine_ls_R_factor_all 0.0400
_refine_ls_R_factor_gt 0.0356
_refine_ls_shift/su_max 0.000
_refine_ls_shift/su_mean 0.000
_refine_ls_structure_factor_coef Fsqd
_refine_ls_weighting_details 'w=1/[\s^2^(Fo^2^)+(0.0560P)^2^+0.1982P] where P=(Fo^2^+2Fc^2^)/3'
_refine_ls_weighting_scheme calc
_refine_ls_wR_factor_gt 0.0939
_refine_ls_wR_factor_ref 0.0968
_reflns_Friedel_coverage 0.000
_reflns_number_gt 1464
_reflns_number_total 1625
_reflns_threshold_expression 'I > 2\s(I)'
_cod_data_source_file c6dt03958h2.cif
_cod_data_source_block comp1
_cod_depositor_comments 'Adding full bibliography for 7041345--7041349.cif.'
_cod_database_code 7041345
_shelx_space_group_comment
;
The symmetry employed for this shelxl refinement is uniquely defined
by the following loop, which should always be used as a source of
symmetry information in preference to the above space-group names.
They are only intended as comments.
;
_shelxl_version_number 2014/6

loop_
_space_group_symop_operation_xyz
'x, y, z'
'-x, y+1/2, -z+1/2'
'-x, -y, -z'
'x, -y-1/2, z-1/2'

loop_
_atom_site_label
_atom_site_type_symbol
_atom_site_fract_x
_atom_site_fract_y
_atom_site_fract_z
_atom_site_U_iso_or_equiv
_atom_site_adp_type
_atom_site_occupancy
_atom_site_site_symmetry_order
_atom_site_calc_flag
_atom_site_refinement_flags_posn
_atom_site_refinement_flags_adp
C1 C 0.76583(14) 0.42632(12) -0.11892(13) 0.0214(3) Uani 1 1 d . .
H1A H 0.8623 0.4153 -0.0500 0.026 Uiso 1 1 calc R U
H1B H 0.7497 0.3582 -0.1815 0.026 Uiso 1 1 calc R U
C2 C 0.77171(16) 0.53816(13) -0.19892(15) 0.0278(4) Uani 1 1 d . .
H2A H 0.6792 0.5472 -0.2717 0.042 Uiso 1 1 calc R U
H2B H 0.8530 0.5326 -0.2381 0.042 Uiso 1 1 calc R U
H2C H 0.7867 0.6065 -0.1384 0.042 Uiso 1 1 calc R U
C3 C 0.62791(15) 0.31121(13) 0.04112(14) 0.0239(3) Uani 1 1 d . .
H3A H 0.7212 0.3003 0.1144 0.029 Uiso 1 1 calc R U
H3B H 0.5496 0.3247 0.0841 0.029 Uiso 1 1 calc R U
C4 C 0.59339(16) 0.19803(13) -0.04270(15) 0.0285(4) Uani 1 1 d . .
H4A H 0.4961 0.2045 -0.1092 0.043 Uiso 1 1 calc R U
H4B H 0.5947 0.1309 0.0173 0.043 Uiso 1 1 calc R U
H4C H 0.6672 0.1861 -0.0899 0.043 Uiso 1 1 calc R U
C5 C 0.63582(14) 0.55922(11) 0.15423(13) 0.0192(3) Uani 1 1 d . .
C6 C 0.74915(14) 0.59877(11) 0.27719(13) 0.0193(3) Uani 1 1 d . .
C7 C 0.89640(15) 0.59964(13) 0.27960(14) 0.0237(3) Uani 1 1 d . .
H7 H 0.9230 0.5755 0.2022 0.028 Uiso 1 1 calc R U
C8 C 1.00286(16) 0.63585(13) 0.39538(15) 0.0280(4) Uani 1 1 d . .
H8 H 1.1031 0.6362 0.3978 0.034 Uiso 1 1 calc R U
C9 C 0.96393(16) 0.67166(13) 0.50798(15) 0.0281(4) Uani 1 1 d . .
H9 H 1.0376 0.6963 0.5874 0.034 Uiso 1 1 calc R U
C10 C 0.81808(16) 0.67165(12) 0.50519(14) 0.0263(3) Uani 1 1 d . .
H10 H 0.7920 0.6969 0.5824 0.032 Uiso 1 1 calc R U
C11 C 0.71043(15) 0.63505(12) 0.39039(13) 0.0222(3) Uani 1 1 d . .
H11 H 0.6105 0.6346 0.3887 0.027 Uiso 1 1 calc R U
B1 B 0.64154(16) 0.42569(14) -0.04457(15) 0.0202(4) Uani 1 1 d . .
O1 O 0.67567(10) 0.53511(8) 0.05060(9) 0.0212(3) Uani 1 1 d . .
O2 O 0.49542(9) 0.44715(8) -0.15942(9) 0.0209(3) Uani 1 1 d . .

loop_
_atom_site_aniso_label
_atom_site_aniso_U_11
_atom_site_aniso_U_22
_atom_site_aniso_U_33
_atom_site_aniso_U_23
_atom_site_aniso_U_13
_atom_site_aniso_U_12
C1 0.0192(7) 0.0245(7) 0.0217(7) -0.0018(6) 0.0079(5) 0.0026(6)
C2 0.0264(8) 0.0302(8) 0.0317(8) 0.0025(7) 0.0162(6) 0.0039(6)
C3 0.0207(7) 0.0275(8) 0.0254(7) 0.0022(6) 0.0099(6) 0.0040(6)
C4 0.0262(8) 0.0246(8) 0.0356(8) 0.0006(6) 0.0104(6) -0.0009(6)
C5 0.0195(7) 0.0175(7) 0.0219(7) 0.0025(5) 0.0083(6) 0.0025(5)
C6 0.0198(7) 0.0168(7) 0.0213(7) 0.0018(6) 0.0059(6) 0.0012(5)
C7 0.0216(7) 0.0246(7) 0.0258(7) 0.0012(6) 0.0084(6) 0.0000(6)
C8 0.0201(7) 0.0296(8) 0.0318(8) 0.0021(7) 0.0041(6) -0.0035(6)
C9 0.0302(8) 0.0238(7) 0.0243(7) 0.0010(6) -0.0008(6) -0.0066(6)
C10 0.0354(8) 0.0225(7) 0.0213(7) 0.0001(6) 0.0091(6) -0.0020(6)
C11 0.0237(7) 0.0201(7) 0.0238(7) 0.0008(6) 0.0083(6) -0.0003(6)
B1 0.0168(8) 0.0228(8) 0.0202(8) -0.0036(6) 0.0044(6) 0.0014(6)
O1 0.0202(5) 0.0245(5) 0.0212(5) -0.0031(4) 0.0095(4) -0.0011(4)
O2 0.0162(5) 0.0269(5) 0.0202(5) 0.0000(4) 0.0065(4) 0.0013(4)

loop_
_atom_type_symbol
_atom_type_description
_atom_type_scat_dispersion_real
_atom_type_scat_dispersion_imag
_atom_type_scat_source
C C 0.0181 0.0091 'International Tables Vol C Tables 4.2.6.8 and 6.1.1.4'
H H 0.0000 0.0000 'International Tables Vol C Tables 4.2.6.8 and 6.1.1.4'
B B 0.0090 0.0039 'International Tables Vol C Tables 4.2.6.8 and 6.1.1.4'
O O 0.0492 0.0322 'International Tables Vol C Tables 4.2.6.8 and 6.1.1.4'

loop_
_geom_angle_atom_site_label_1
_geom_angle_atom_site_label_2
_geom_angle_atom_site_label_3
_geom_angle
_geom_angle_site_symmetry_1
_geom_angle_site_symmetry_3
C2 C1 B1 114.77(11) . .
C4 C3 B1 113.99(11) . .
O1 C5 O2 124.84(12) . 3_665
O1 C5 C6 117.80(11) . .
O2 C5 C6 117.36(11) 3_665 .
C11 C6 C7 120.13(12) . .
C11 C6 C5 120.35(12) . .
C7 C6 C5 119.51(12) . .
C8 C7 C6 119.51(13) . .
C7 C8 C9 120.20(13) . .
C10 C9 C8 120.27(13) . .
C11 C10 C9 120.20(13) . .
C10 C11 C6 119.69(13) . .
O1 B1 O2 109.15(10) . .
O1 B1 C1 104.85(10) . .
O2 B1 C1 104.92(10) . .
O1 B1 C3 109.43(11) . .
O2 B1 C3 110.28(11) . .
C1 B1 C3 117.81(11) . .
C5 O1 B1 130.29(10) . .
C5 O2 B1 128.89(10) 3_665 .

loop_
_geom_bond_atom_site_label_1
_geom_bond_atom_site_label_2
_geom_bond_distance
_geom_bond_site_symmetry_2
C1 C2 1.525(2) .
C1 B1 1.5966(19) .
C3 C4 1.529(2) .
C3 B1 1.600(2) .
C5 O1 1.2705(16) .
C5 O2 1.2728(16) 3_665
C5 C6 1.4722(19) .
C6 C11 1.3921(19) .
C6 C7 1.3994(19) .
C7 C8 1.381(2) .
C8 C9 1.386(2) .
C9 C10 1.385(2) .
C10 C11 1.3818(19) .
B1 O1 1.5568(17) .
B1 O2 1.5577(17) .
O2 C5 1.2729(16) 3_665
